data_1556841
loop_
_publ_author_name
'Scheidl, K. S.'
'Effenberger, H. S.'
'Yagi, T.'
'Momma, K.'
'Miletich, Ronald'

_publ_section_title
;
 The hydrocarbon-bearing clathrasil chibaite and its host-guest structure
 at low temperature.
;
_journal_issue 'Pt 5'
_journal_name_full IUCrJ
_journal_page_first 595
_journal_page_last 607
_journal_paper_doi 10.1107/S2052252518009107
_journal_volume 5
_journal_year 2018
_chemical_formula_moiety '0.01(C50.26 Na1.27 O272 Si136), 0.16(C1)'
_chemical_formula_sum 'C0.26 Na0.01 O2 Si'
_chemical_formula_weight 63.35
_space_group_crystal_system cubic
_space_group_IT_number 227
_space_group_name_Hall '-F 4vw 2vw 3'
_space_group_name_H-M_alt 'F d -3 m :2'
_audit_creation_date 2018-03-22
_audit_creation_method
;
Olex2 1.2
(compiled 2017.03.28 svn.r3405 for OlexSys, GUI svn.r5337)
;
_cell_angle_alpha 90
_cell_angle_beta 90
_cell_angle_gamma 90
_cell_formula_units_Z 136
_cell_length_a 19.3944(15)
_cell_length_b 19.3944(15)
_cell_length_c 19.3944(15)
_cell_measurement_reflns_used 31792
_cell_measurement_temperature 150(2)
_cell_measurement_theta_max 67
_cell_measurement_theta_min 3
_cell_volume 7295.1(10)
_computing_molecular_graphics 'Olex2 (Dolomanov et al., 2009)'
_computing_publication_material 'Olex2 (Dolomanov et al., 2009)'
_computing_structure_refinement 'ShelXL (Sheldrick, 2015)'
_diffrn_ambient_temperature 150(2)
_diffrn_measured_fraction_theta_full 0.994
_diffrn_measured_fraction_theta_max 0.993
_diffrn_measurement_device_type StoeStadiVari
_diffrn_radiation_type MoK\a
_diffrn_radiation_wavelength 0.71073
_diffrn_reflns_av_R_equivalents 0.3033
_diffrn_reflns_av_unetI/netI 0.0423
_diffrn_reflns_Laue_measured_fraction_full 0.994
_diffrn_reflns_Laue_measured_fraction_max 0.993
_diffrn_reflns_limit_h_max 29
_diffrn_reflns_limit_h_min -29
_diffrn_reflns_limit_k_max 29
_diffrn_reflns_limit_k_min -29
_diffrn_reflns_limit_l_max 29
_diffrn_reflns_limit_l_min -14
_diffrn_reflns_number 30481
_diffrn_reflns_point_group_measured_fraction_full 0.994
_diffrn_reflns_point_group_measured_fraction_max 0.993
_diffrn_reflns_theta_full 25.242
_diffrn_reflns_theta_max 33.346
_diffrn_reflns_theta_min 2.971
_exptl_absorpt_coefficient_mu 0.706
_exptl_crystal_density_diffrn 1.961
_exptl_crystal_description platelet
_exptl_crystal_F_000 4301
_refine_diff_density_max 1.392
_refine_diff_density_min -6.248
_refine_diff_density_rms 0.344
_refine_ls_extinction_coef 0.0017(4)
_refine_ls_extinction_expression Fc^*^=kFc[1+0.001xFc^2^\l^3^/sin(2\q)]^-1/4^
_refine_ls_extinction_method SHELXL
_refine_ls_goodness_of_fit_ref 1.201
_refine_ls_hydrogen_treatment undef
_refine_ls_matrix_type full
_refine_ls_number_parameters 44
_refine_ls_number_reflns 721
_refine_ls_number_restraints 0
_refine_ls_restrained_S_all 1.201
_refine_ls_R_factor_all 0.2253
_refine_ls_R_factor_gt 0.2203
_refine_ls_shift/su_max 0.000
_refine_ls_shift/su_mean 0.000
_refine_ls_structure_factor_coef Fsqd
_refine_ls_weighting_details
;
 w=1/[\s^2^(Fo^2^)+2280.0000P]
 where P=(Fo^2^+2Fc^2^)/3
;
_refine_ls_weighting_scheme calc
_refine_ls_wR_factor_gt 0.4126
_refine_ls_wR_factor_ref 0.4153
_reflns_Friedel_coverage 0.000
_reflns_number_gt 695
_reflns_number_total 721
_reflns_threshold_expression 'I > 2\s(I)'
_cod_data_source_file lt5009.cif
_cod_data_source_block 150k_cubic
_cod_original_cell_volume 7295.1(17)
_cod_original_sg_symbol_H-M 'F d -3 m'
_cod_database_code 1556841
_shelxl_version_number 2012-9
_shelx_space_group_comment
;
The symmetry employed for this shelxl refinement is uniquely defined
by the following loop, which should always be used as a source of
symmetry information in preference to the above space-group names.
They are only intended as comments.
;
_olex2_refinement_description
;
1. Others
 Fixed Uiso: Na(0.05) C2B(0.05) C2C(0.05) C2D(0.05) C2E(0.05)
;
_olex2_submission_special_instructions 'No special instructions were received'

loop_
_space_group_symop_operation_xyz
'x, y, z'
'-y, x+1/4, z+1/4'
'-x+1/4, -y+1/4, z'
'y+1/4, -x, z+1/4'
'x+1/4, -z, y+1/4'
'x, -y+1/4, -z+1/4'
'x+1/4, z+1/4, -y'
'z+1/4, y+1/4, -x'
'-x+1/4, y, -z+1/4'
'-z, y+1/4, x+1/4'
'z, x, y'
'y, z, x'
'-y+1/4, -z+1/4, x'
'z, -x+1/4, -y+1/4'
'-y+1/4, z, -x+1/4'
'-z+1/4, -x+1/4, y'
'-z+1/4, x, -y+1/4'
'y, -z+1/4, -x+1/4'
'y+1/4, x+1/4, -z'
'-y, -x, -z'
'-x, z+1/4, y+1/4'
'-x, -z, -y'
'z+1/4, -y, x+1/4'
'-z, -y, -x'
'x, y+1/2, z+1/2'
'-y, x+3/4, z+3/4'
'-x+1/4, -y+3/4, z+1/2'
'y+1/4, -x+1/2, z+3/4'
'x+1/4, -z+1/2, y+3/4'
'x, -y+3/4, -z+3/4'
'x+1/4, z+3/4, -y+1/2'
'z+1/4, y+3/4, -x+1/2'
'-x+1/4, y+1/2, -z+3/4'
'-z, y+3/4, x+3/4'
'z, x+1/2, y+1/2'
'y, z+1/2, x+1/2'
'-y+1/4, -z+3/4, x+1/2'
'z, -x+3/4, -y+3/4'
'-y+1/4, z+1/2, -x+3/4'
'-z+1/4, -x+3/4, y+1/2'
'-z+1/4, x+1/2, -y+3/4'
'y, -z+3/4, -x+3/4'
'y+1/4, x+3/4, -z+1/2'
'-y, -x+1/2, -z+1/2'
'-x, z+3/4, y+3/4'
'-x, -z+1/2, -y+1/2'
'z+1/4, -y+1/2, x+3/4'
'-z, -y+1/2, -x+1/2'
'x+1/2, y, z+1/2'
'-y+1/2, x+1/4, z+3/4'
'-x+3/4, -y+1/4, z+1/2'
'y+3/4, -x, z+3/4'
'x+3/4, -z, y+3/4'
'x+1/2, -y+1/4, -z+3/4'
'x+3/4, z+1/4, -y+1/2'
'z+3/4, y+1/4, -x+1/2'
'-x+3/4, y, -z+3/4'
'-z+1/2, y+1/4, x+3/4'
'z+1/2, x, y+1/2'
'y+1/2, z, x+1/2'
'-y+3/4, -z+1/4, x+1/2'
'z+1/2, -x+1/4, -y+3/4'
'-y+3/4, z, -x+3/4'
'-z+3/4, -x+1/4, y+1/2'
'-z+3/4, x, -y+3/4'
'y+1/2, -z+1/4, -x+3/4'
'y+3/4, x+1/4, -z+1/2'
'-y+1/2, -x, -z+1/2'
'-x+1/2, z+1/4, y+3/4'
'-x+1/2, -z, -y+1/2'
'z+3/4, -y, x+3/4'
'-z+1/2, -y, -x+1/2'
'x+1/2, y+1/2, z'
'-y+1/2, x+3/4, z+1/4'
'-x+3/4, -y+3/4, z'
'y+3/4, -x+1/2, z+1/4'
'x+3/4, -z+1/2, y+1/4'
'x+1/2, -y+3/4, -z+1/4'
'x+3/4, z+3/4, -y'
'z+3/4, y+3/4, -x'
'-x+3/4, y+1/2, -z+1/4'
'-z+1/2, y+3/4, x+1/4'
'z+1/2, x+1/2, y'
'y+1/2, z+1/2, x'
'-y+3/4, -z+3/4, x'
'z+1/2, -x+3/4, -y+1/4'
'-y+3/4, z+1/2, -x+1/4'
'-z+3/4, -x+3/4, y'
'-z+3/4, x+1/2, -y+1/4'
'y+1/2, -z+3/4, -x+1/4'
'y+3/4, x+3/4, -z'
'-y+1/2, -x+1/2, -z'
'-x+1/2, z+3/4, y+1/4'
'-x+1/2, -z+1/2, -y'
'z+3/4, -y+1/2, x+1/4'
'-z+1/2, -y+1/2, -x'
'-x, -y, -z'
'y, -x-1/4, -z-1/4'
'x-1/4, y-1/4, -z'
'-y-1/4, x, -z-1/4'
'-x-1/4, z, -y-1/4'
'-x, y-1/4, z-1/4'
'-x-1/4, -z-1/4, y'
'-z-1/4, -y-1/4, x'
'x-1/4, -y, z-1/4'
'z, -y-1/4, -x-1/4'
'-z, -x, -y'
'-y, -z, -x'
'y-1/4, z-1/4, -x'
'-z, x-1/4, y-1/4'
'y-1/4, -z, x-1/4'
'z-1/4, x-1/4, -y'
'z-1/4, -x, y-1/4'
'-y, z-1/4, x-1/4'
'-y-1/4, -x-1/4, z'
'y, x, z'
'x, -z-1/4, -y-1/4'
'x, z, y'
'-z-1/4, y, -x-1/4'
'z, y, x'
'-x, -y+1/2, -z+1/2'
'y, -x+1/4, -z+1/4'
'x-1/4, y+1/4, -z+1/2'
'-y-1/4, x+1/2, -z+1/4'
'-x-1/4, z+1/2, -y+1/4'
'-x, y+1/4, z+1/4'
'-x-1/4, -z+1/4, y+1/2'
'-z-1/4, -y+1/4, x+1/2'
'x-1/4, -y+1/2, z+1/4'
'z, -y+1/4, -x+1/4'
'-z, -x+1/2, -y+1/2'
'-y, -z+1/2, -x+1/2'
'y-1/4, z+1/4, -x+1/2'
'-z, x+1/4, y+1/4'
'y-1/4, -z+1/2, x+1/4'
'z-1/4, x+1/4, -y+1/2'
'z-1/4, -x+1/2, y+1/4'
'-y, z+1/4, x+1/4'
'-y-1/4, -x+1/4, z+1/2'
'y, x+1/2, z+1/2'
'x, -z+1/4, -y+1/4'
'x, z+1/2, y+1/2'
'-z-1/4, y+1/2, -x+1/4'
'z, y+1/2, x+1/2'
'-x+1/2, -y, -z+1/2'
'y+1/2, -x-1/4, -z+1/4'
'x+1/4, y-1/4, -z+1/2'
'-y+1/4, x, -z+1/4'
'-x+1/4, z, -y+1/4'
'-x+1/2, y-1/4, z+1/4'
'-x+1/4, -z-1/4, y+1/2'
'-z+1/4, -y-1/4, x+1/2'
'x+1/4, -y, z+1/4'
'z+1/2, -y-1/4, -x+1/4'
'-z+1/2, -x, -y+1/2'
'-y+1/2, -z, -x+1/2'
'y+1/4, z-1/4, -x+1/2'
'-z+1/2, x-1/4, y+1/4'
'y+1/4, -z, x+1/4'
'z+1/4, x-1/4, -y+1/2'
'z+1/4, -x, y+1/4'
'-y+1/2, z-1/4, x+1/4'
'-y+1/4, -x-1/4, z+1/2'
'y+1/2, x, z+1/2'
'x+1/2, -z-1/4, -y+1/4'
'x+1/2, z, y+1/2'
'-z+1/4, y, -x+1/4'
'z+1/2, y, x+1/2'
'-x+1/2, -y+1/2, -z'
'y+1/2, -x+1/4, -z-1/4'
'x+1/4, y+1/4, -z'
'-y+1/4, x+1/2, -z-1/4'
'-x+1/4, z+1/2, -y-1/4'
'-x+1/2, y+1/4, z-1/4'
'-x+1/4, -z+1/4, y'
'-z+1/4, -y+1/4, x'
'x+1/4, -y+1/2, z-1/4'
'z+1/2, -y+1/4, -x-1/4'
'-z+1/2, -x+1/2, -y'
'-y+1/2, -z+1/2, -x'
'y+1/4, z+1/4, -x'
'-z+1/2, x+1/4, y-1/4'
'y+1/4, -z+1/2, x-1/4'
'z+1/4, x+1/4, -y'
'z+1/4, -x+1/2, y-1/4'
'-y+1/2, z+1/4, x-1/4'
'-y+1/4, -x+1/4, z'
'y+1/2, x+1/2, z'
'x+1/2, -z+1/4, -y-1/4'
'x+1/2, z+1/2, y'
'-z+1/4, y+1/2, -x-1/4'
'z+1/2, y+1/2, x'

loop_
_atom_site_label
_atom_site_type_symbol
_atom_site_fract_x
_atom_site_fract_y
_atom_site_fract_z
_atom_site_U_iso_or_equiv
_atom_site_adp_type
_atom_site_occupancy
_atom_site_site_symmetry_order
_atom_site_calc_flag
_atom_site_refinement_flags_posn
_atom_site_refinement_flags_adp
_atom_site_refinement_flags_occupancy
Si1 Si 0.0679(2) 0.0679(2) 0.3691(2) 0.0305(15) Uani 1 2 d S T P
Si2 Si 0.21641(19) 0.21641(19) 0.21641(19) 0.0113(14) Uani 1 6 d S T P
Si3 Si 0.1250 0.1250 0.1250 0.015(3) Uani 1 24 d S T P
O1 O 0.0000 0.3449(9) -0.3449(9) 0.079(7) Uani 1 2 d S T P
O2 O 0.1998(13) 0.1998(13) 0.2937(12) 0.115(11) Uani 1 2 d S T P
O3 O 0.3749(16) 0.1250 0.1250 0.057(6) Uani 1 4 d S T P
O4 O 0.1717(8) 0.1717(8) 0.1717(8) 0.110(18) Uani 1 6 d S T P
Na Na 0.5000 0.5000 0.5000 0.050 Uiso 0.08(6) 12 d S T P
C1 C 0.0000 0.0000 0.0000 0.031(9) Uani 1 12 d S T P
C2B C 0.401(10) 0.401(10) 0.401(10) 0.050 Uiso 0.2(2) 6 d S T P
C2C C 0.356(7) 0.356(7) 0.283(10) 0.050 Uiso 0.15(7) 2 d S T P
C2D C 0.359(6) 0.359(6) 0.431(10) 0.050 Uiso 0.18(8) 2 d S T P
C2E C 0.323(5) 0.323(5) 0.351(6) 0.050 Uiso 0.20(6) 2 d S T P

loop_
_atom_site_aniso_label
_atom_site_aniso_U_11
_atom_site_aniso_U_22
_atom_site_aniso_U_33
_atom_site_aniso_U_23
_atom_site_aniso_U_13
_atom_site_aniso_U_12
Si1 0.041(2) 0.041(2) 0.0093(19) -0.0063(14) -0.0063(14) 0.020(2)
Si2 0.0113(14) 0.0113(14) 0.0113(14) -0.0026(12) -0.0026(12) -0.0026(12)
Si3 0.015(3) 0.015(3) 0.015(3) 0.000 0.000 0.000
O1 0.058(12) 0.090(11) 0.090(11) -0.022(12) -0.021(7) -0.021(7)
O2 0.154(17) 0.154(17) 0.036(11) 0.041(10) 0.041(10) 0.01(2)
O3 0.082(19) 0.044(8) 0.044(8) 0.007(11) 0.000 0.000
O4 0.110(18) 0.110(18) 0.110(18) -0.056(11) -0.056(11) -0.056(11)
C1 0.031(9) 0.031(9) 0.031(9) 0.001(10) 0.001(10) 0.001(10)

loop_
_atom_type_symbol
_atom_type_description
_atom_type_scat_dispersion_real
_atom_type_scat_dispersion_imag
_atom_type_scat_source
C C 0.0033 0.0016 'International Tables Vol C Tables 4.2.6.8 and 6.1.1.4'
O O 0.0106 0.0060 'International Tables Vol C Tables 4.2.6.8 and 6.1.1.4'
Si Si 0.0817 0.0704 'International Tables Vol C Tables 4.2.6.8 and 6.1.1.4'
Na Na 0.0362 0.0249 'International Tables Vol C Tables 4.2.6.8 and 6.1.1.4'

loop_
_geom_angle_atom_site_label_1
_geom_angle_atom_site_label_2
_geom_angle_atom_site_label_3
_geom_angle
_geom_angle_site_symmetry_1
_geom_angle_site_symmetry_3
O1 Si1 O1 110.9(18) 102_556 52_455
O1 Si1 Na 96.6(2) 52_455 75
O1 Si1 Na 55.5(9) 52_455 73_445
O1 Si1 Na 96.6(2) 102_556 75
O1 Si1 Na 55.5(9) 102_556 73_445
O2 Si1 O1 108.0(8) 3 102_556
O2 Si1 O1 108.0(8) 3 52_455
O2 Si1 O3 112.5(18) 3 176
O2 Si1 Na 135.3(14) 3 75
O2 Si1 Na 125.4(14) 3 73_445
O3 Si1 O1 108.8(7) 176 52_455
O3 Si1 O1 108.8(7) 176 102_556
O3 Si1 Na 122.1(12) 176 73_445
O3 Si1 Na 22.8(11) 176 75
Na Si1 Na 99.29(10) 73_445 75
O2 Si2 O2 110.5(13) 12 11
O2 Si2 O2 110.5(13) . 11
O2 Si2 O2 110.5(13) . 12
O2 Si2 Na 96.6(11) . 26_644
O2 Si2 Na 26.4(14) . 75
O2 Si2 Na 96.6(11) 11 75
O2 Si2 Na 96.6(11) 11 52_464
O2 Si2 Na 26.4(14) 11 26_644
O2 Si2 Na 96.6(11) 12 75
O2 Si2 Na 26.4(14) 12 52_464
O2 Si2 Na 96.6(11) 12 26_644
O2 Si2 Na 96.6(11) . 52_464
O4 Si2 O2 108.4(14) . 11
O4 Si2 O2 108.4(14) . 12
O4 Si2 O2 108.4(14) . .
O4 Si2 Na 134.77(5) . 52_464
O4 Si2 Na 134.77(5) . 75
O4 Si2 Na 134.77(5) . 26_644
Na Si2 Na 75.87(7) 26_644 52_464
Na Si2 Na 75.87(7) 26_644 75
Na Si2 Na 75.87(7) 52_464 75
O4 Si3 O4 109.471(2) . 148
O4 Si3 O4 109.5 . 3
O4 Si3 O4 109.471(1) 148 122
O4 Si3 O4 109.471(2) 122 3
O4 Si3 O4 109.471(2) 148 3
O4 Si3 O4 109.471(5) . 122
Si1 O1 Si1 171.0(18) 2_554 42_554
Si1 O1 Na 94.5(9) 2_554 74_544
Si1 O1 Na 94.5(9) 42_554 74_544
Si1 O2 Si2 179(3) 3 .
Si1 O2 Na 37.3(10) 3 75
Si2 O2 Na 144.1(18) . 75
Si1 O3 Si1 172(2) 11 130
Si1 O3 Na 148.9(15) 11 26_644
Si1 O3 Na 39.4(8) 130 26_644
Si1 O3 Na 39.4(8) 11 25_544
Si1 O3 Na 148.9(15) 130 25_544
Na O3 Na 109.4(7) 26_644 25_544
Si2 O4 Si3 180(3) . .
Si1 Na Si1 60.029(6) 156_565 35
Si1 Na Si1 180.0 131_655 35
Si1 Na Si1 119.971(6) 60 35
Si1 Na Si1 119.971(6) 60 73
Si1 Na Si1 60.029(6) 156_565 73
Si1 Na Si1 60.029(6) 60 169_556
Si1 Na Si1 119.971(6) 156_565 169_556
Si1 Na Si1 119.971(6) 35 73
Si1 Na Si1 119.971(6) 131_655 169_556
Si1 Na Si1 180.00(14) 156_565 60
Si1 Na Si1 180.0 73 169_556
Si1 Na Si1 60.029(6) 35 169_556
Si1 Na Si1 119.971(6) 156_565 131_655
Si1 Na Si1 60.029(6) 60 131_655
Si1 Na Si1 60.029(6) 131_655 73
Si1 Na C2D 94.6(18) 131_655 101_656
Si1 Na C2D 94.6(18) 169_556 106_566
Si1 Na C2D 94.6(18) 73 10_655
Si1 Na C2D 102(4) 60 101_656
Si1 Na C2D 102(4) 131_655 10_655
Si1 Na C2D 78(4) 35 10_655
Si1 Na C2D 78(4) 156_565 101_656
Si1 Na C2D 85.4(18) 73 101_656
Si1 Na C2D 85.4(18) 60 106_566
Si1 Na C2D 94.6(18) 60 10_655
Si1 Na C2D 78(4) 131_655 106_566
Si1 Na C2D 94.6(18) 169_556 101_656
Si1 Na C2D 102(4) 35 106_566
Si1 Na C2D 85.4(18) 169_556 10_655
Si1 Na C2D 85.4(18) 73 106_566
Si1 Na C2D 94.6(18) 156_565 106_566
Si1 Na C2D 85.4(18) 156_565 10_655
Si1 Na C2D 85.4(18) 35 101_656
O1 Na Si1 149.986(3) 78 73
O1 Na Si1 149.986(3) 28 169_556
O1 Na Si1 90.0 28 60
O1 Na Si1 149.986(3) 124_655 73
O1 Na Si1 149.986(3) 56 60
O1 Na Si1 30.014(3) 28 73
O1 Na Si1 90.0 78 131_655
O1 Na Si1 90.0 152_565 169_556
O1 Na Si1 30.014(3) 124_655 35
O1 Na Si1 90.0 56 169_556
O1 Na Si1 149.986(3) 28 35
O1 Na Si1 149.986(3) 174_556 169_556
O1 Na Si1 90.000(1) 152_565 73
O1 Na Si1 30.014(3) 174_556 156_565
O1 Na Si1 149.986(3) 152_565 156_565
O1 Na Si1 90.0 56 73
O1 Na Si1 30.014(3) 56 156_565
O1 Na Si1 30.014(3) 78 169_556
O1 Na Si1 30.014(3) 152_565 60
O1 Na Si1 149.986(3) 152_565 35
O1 Na Si1 149.986(3) 174_556 60
O1 Na Si1 30.014(3) 28 131_655
O1 Na Si1 90.0 124_655 60
O1 Na Si1 30.014(3) 78 60
O1 Na Si1 30.014(3) 152_565 131_655
O1 Na Si1 30.014(3) 56 35
O1 Na Si1 90.000(1) 174_556 131_655
O1 Na Si1 90.0 28 156_565
O1 Na Si1 149.986(3) 124_655 131_655
O1 Na Si1 90.0 174_556 35
O1 Na Si1 30.014(3) 124_655 169_556
O1 Na Si1 149.986(3) 56 131_655
O1 Na Si1 30.014(3) 174_556 73
O1 Na Si1 90.000(1) 78 35
O1 Na Si1 149.986(3) 78 156_565
O1 Na Si1 90.0 124_655 156_565
O1 Na O1 120.000(1) 152_565 124_655
O1 Na O1 60.000(1) 78 124_655
O1 Na O1 120.000(1) 78 28
O1 Na O1 180.0 174_556 78
O1 Na O1 120.000(1) 56 28
O1 Na O1 60.000(1) 174_556 28
O1 Na O1 120.000(1) 152_565 174_556
O1 Na O1 60.000(1) 56 124_655
O1 Na O1 60.0 56 174_556
O1 Na O1 60.000(1) 152_565 28
O1 Na O1 60.000(1) 152_565 78
O1 Na O1 120.000(1) 174_556 124_655
O1 Na O1 120.000(1) 56 78
O1 Na O1 180.0 124_655 28
O1 Na O1 180.0 152_565 56
O1 Na C2D 100(3) 78 101_656
O1 Na C2D 90.00(2) 124_655 101_656
O1 Na C2D 80(3) 56 101_656
O1 Na C2D 100(3) 124_655 106_566
O1 Na C2D 80(3) 124_655 10_655
O1 Na C2D 100(3) 28 10_655
O1 Na C2D 80(3) 174_556 101_656
O1 Na C2D 100(3) 152_565 10_655
O1 Na C2D 90.000(9) 78 10_655
O1 Na C2D 90.000(4) 28 101_656
O1 Na C2D 100(3) 152_565 101_656
O1 Na C2D 80(3) 56 10_655
O1 Na C2D 90.000(7) 174_556 106_566
O1 Na C2D 100(3) 56 106_566
O1 Na C2D 90.000(17) 174_556 10_655
O1 Na C2D 90.000(16) 78 106_566
O1 Na C2D 80(3) 28 106_566
O1 Na C2D 80(3) 152_565 106_566
C2D Na C2D 180(3) 106_566 10_655
C2D Na C2D 19(6) 106_566 101_656
C2D Na C2D 161(6) 10_655 101_656
C2B C2B C2B 60.00(2) 98_566 75
C2B C2B C2B 60.00(3) 98_566 100_656
C2B C2B C2B 59.997(19) 100_656 75
C2D C2B C2B 82(10) . 98_566
C2D C2B C2B 63(10) 101_656 100_656
C2D C2B C2B 114(10) 106_566 100_656
C2D C2B C2B 82(10) 12 98_566
C2D C2B C2B 82(10) . 100_656
C2D C2B C2B 26(10) 11 98_566
C2D C2B C2B 114(10) 106_566 75
C2D C2B C2B 26(10) 12 100_656
C2D C2B C2B 63(10) 75 75
C2D C2B C2B 63(10) 106_566 98_566
C2D C2B C2B 82(10) 12 75
C2D C2B C2B 26(10) . 75
C2D C2B C2B 114(10) 75 98_566
C2D C2B C2B 114(10) 101_656 98_566
C2D C2B C2B 114(10) 75 100_656
C2D C2B C2B 114(10) 101_656 75
C2D C2B C2B 82(10) 11 100_656
C2D C2B C2B 82(10) 11 75
C2D C2B C2D 120(10) 106_566 12
C2D C2B C2D 118(10) 106_566 101_656
C2D C2B C2D 120(10) 75 11
C2D C2B C2D 99(10) 12 11
C2D C2B C2D 37(10) 75 .
C2D C2B C2D 120(10) 106_566 .
C2D C2B C2D 99(10) . 12
C2D C2B C2D 37(10) 101_656 12
C2D C2B C2D 37(10) 106_566 11
C2D C2B C2D 118(10) 106_566 75
C2D C2B C2D 120(10) 101_656 .
C2D C2B C2D 120(10) 75 12
C2D C2B C2D 118(10) 101_656 75
C2D C2B C2D 99(10) . 11
C2D C2B C2D 120(10) 101_656 11
C2D C2B C2E 171(10) 75 75
C2D C2B C2E 60.3(14) 106_566 75
C2D C2B C2E 60.3(14) 101_656 75
C2D C2B C2E 60.3(14) 101_656 106_566
C2D C2B C2E 60.3(14) 106_566 101_656
C2D C2B C2E 60.3(14) 75 101_656
C2D C2B C2E 60.3(14) 75 106_566
C2D C2B C2E 171(10) 106_566 106_566
C2D C2B C2E 171(10) 101_656 101_656
C2E C2B C2B 74(10) 106_566 100_656
C2E C2B C2B 74(10) 101_656 75
C2E C2B C2B 126(10) 106_566 98_566
C2E C2B C2B 74(10) 106_566 75
C2E C2B C2B 74(10) 75 100_656
C2E C2B C2B 126(10) 75 75
C2E C2B C2B 74(10) 101_656 98_566
C2E C2B C2B 126(10) 101_656 100_656
C2E C2B C2B 74(10) 75 98_566
C2E C2B C2D 64(6) 106_566 12
C2E C2B C2D 152(10) 75 .
C2E C2B C2D 64(6) 101_656 .
C2E C2B C2D 64(6) 75 11
C2E C2B C2D 64(6) 101_656 11
C2E C2B C2D 64(6) 106_566 .
C2E C2B C2D 152(10) 101_656 12
C2E C2B C2D 152(10) 106_566 11
C2E C2B C2D 64(6) 75 12
C2E C2B C2E 120.0(4) 106_566 101_656
C2E C2B C2E 120.0(4) 106_566 75
C2E C2B C2E 120.0(4) 101_656 75
C2B C2C C2B 56(10) 98_566 100_656
C2B C2C C2D 21(6) 100_656 104_665
C2B C2C C2D 65(10) 98_566 104_665
C2B C2C C2D 21(6) 98_566 103_665
C2B C2C C2D 65(10) 100_656 103_665
C2B C2C C2E 57(10) 100_656 103_665
C2B C2C C2E 57(10) 98_566 104_665
C2B C2C C2E 41(6) 98_566 103_665
C2B C2C C2E 61(10) 98_566 .
C2B C2C C2E 41(6) 100_656 104_665
C2B C2C C2E 61(10) 100_656 .
C2C C2C C2B 70(7) 75 100_656
C2C C2C C2B 70(7) 75 98_566
C2C C2C C2D 91(7) 75 103_665
C2C C2C C2D 91(7) 75 104_665
C2C C2C C2E 29(7) 75 104_665
C2C C2C C2E 29(7) 75 103_665
C2C C2C C2E 124(9) 75 .
C2D C2C C2B 56(10) 98_566 98_566
C2D C2C C2B 56(10) 100_656 100_656
C2D C2C C2B 13(8) 98_566 100_656
C2D C2C C2B 13(8) 100_656 98_566
C2D C2C C2C 57(10) 98_566 75
C2D C2C C2C 57(10) 100_656 75
C2D C2C C2D 34(10) 100_656 103_665
C2D C2C C2D 34(10) 98_566 104_665
C2D C2C C2D 53(10) 100_656 98_566
C2D C2C C2D 70(10) 98_566 103_665
C2D C2C C2D 68(10) 104_665 103_665
C2D C2C C2D 70(10) 100_656 104_665
C2D C2C C2E 62(8) 104_665 104_665
C2D C2C C2E 74(10) 98_566 .
C2D C2C C2E 28(10) 100_656 103_665
C2D C2C C2E 47(10) 98_566 103_665
C2D C2C C2E 64(10) 100_656 11
C2D C2C C2E 77(9) 104_665 103_665
C2D C2C C2E 84(10) 100_656 12
C2D C2C C2E 47(10) 100_656 104_665
C2D C2C C2E 74(10) 100_656 .
C2D C2C C2E 64(10) 98_566 12
C2D C2C C2E 77(9) 103_665 104_665
C2D C2C C2E 28(10) 98_566 104_665
C2D C2C C2E 62(8) 103_665 103_665
C2D C2C C2E 84(10) 98_566 11
C2E C2C C2B 74(10) 12 98_566
C2E C2C C2B 51(10) 12 100_656
C2E C2C C2B 74(10) 11 100_656
C2E C2C C2B 51(10) 11 98_566
C2E C2C C2C 121(10) 12 75
C2E C2C C2C 121(10) 11 75
C2E C2C C2D 64(10) 12 103_665
C2E C2C C2D 46(8) . 103_665
C2E C2C C2D 64(10) 11 104_665
C2E C2C C2D 31(10) 12 104_665
C2E C2C C2D 46(8) . 104_665
C2E C2C C2D 31(10) 11 103_665
C2E C2C C2E 92(10) 12 104_665
C2E C2C C2E 45(10) 12 11
C2E C2C C2E 23(8) 11 .
C2E C2C C2E 101(10) 11 104_665
C2E C2C C2E 101(10) 12 103_665
C2E C2C C2E 23(8) 12 .
C2E C2C C2E 92(10) 11 103_665
C2E C2C C2E 98(10) . 104_665
C2E C2C C2E 25(8) 104_665 103_665
C2E C2C C2E 98(10) . 103_665
C2B C2D C2B 90(10) 75 .
C2B C2D C2C 147(10) 75 98_566
C2B C2D C2C 147(10) 75 100_656
C2B C2D C2D 31(9) 75 42
C2B C2D C2D 117(10) 75 75
C2B C2D C2D 31(9) 75 65
C2B C2D C2E 87(10) 75 42
C2B C2D C2E 77(10) 75 100_656
C2B C2D C2E 87(10) 75 65
C2B C2D C2E 55(7) . 101_656
C2B C2D C2E 55(7) . 106_566
C2B C2D C2E 66(8) . 100_656
C2B C2D C2E 103(10) 75 106_566
C2B C2D C2E 103(10) 75 101_656
C2C C2D C2B 85(10) 100_656 .
C2C C2D C2B 85(10) 98_566 .
C2C C2D C2C 66(10) 100_656 98_566
C2C C2D C2D 176(10) 98_566 42
C2C C2D C2D 117(10) 100_656 42
C2C C2D C2D 176(10) 100_656 65
C2C C2D C2D 117(10) 98_566 65
C2C C2D C2E 60(10) 98_566 42
C2C C2D C2E 101(10) 100_656 106_566
C2C C2D C2E 60(10) 100_656 65
C2C C2D C2E 101(10) 98_566 101_656
C2C C2D C2E 125(10) 100_656 42
C2C C2D C2E 49(10) 98_566 106_566
C2C C2D C2E 125(10) 98_566 65
C2C C2D C2E 49(10) 100_656 101_656
C2C C2D C2E 129(10) 98_566 100_656
C2C C2D C2E 71(10) 100_656 100_656
C2D C2D C2B 26(10) 75 .
C2D C2D C2B 98(10) 42 .
C2D C2D C2B 98(10) 65 .
C2D C2D C2C 64(10) 75 98_566
C2D C2D C2C 64(10) 75 100_656
C2D C2D C2D 120.00(9) 75 42
C2D C2D C2D 60.00(4) 42 65
C2D C2D C2D 120.00(5) 75 65
C2D C2D C2E 83(9) 42 101_656
C2D C2D C2E 52(7) 75 101_656
C2D C2D C2E 52(7) 75 106_566
C2D C2D C2E 74(6) 75 100_656
C2D C2D C2E 54(8) 42 100_656
C2D C2D C2E 107(8) 65 100_656
C2D C2D C2E 83(9) 65 106_566
C2D C2D C2E 87(10) 75 42
C2D C2D C2E 131(10) 42 106_566
C2D C2D C2E 87(10) 75 65
C2D C2D C2E 131(10) 65 101_656
C2E C2D C2B 86(10) 42 .
C2E C2D C2B 86(10) 65 .
C2E C2D C2D 118(10) 65 65
C2E C2D C2D 58(10) 65 42
C2E C2D C2D 58(10) 42 65
C2E C2D C2D 118(10) 42 42
C2E C2D C2E 103(10) 106_566 101_656
C2E C2D C2E 138(10) 42 101_656
C2E C2D C2E 138(10) 65 106_566
C2E C2D C2E 23(8) 65 100_656
C2E C2D C2E 36(10) 65 101_656
C2E C2D C2E 36(10) 42 106_566
C2E C2D C2E 147(10) 42 100_656
C2E C2D C2E 170(10) 42 65
C2E C2D C2E 120(10) 106_566 100_656
C2E C2D C2E 28(7) 101_656 100_656
C2B C2E C2B 60(10) 75 98_566
C2B C2E C2B 60(10) 75 100_656
C2B C2E C2B 54(10) 100_656 98_566
C2B C2E C2C 110(10) 75 .
C2B C2E C2D 61(9) 75 104_665
C2B C2E C2D 61(9) 75 103_665
C2C C2E C2B 123(10) 12 100_656
C2C C2E C2B 58(9) . 98_566
C2C C2E C2B 69(10) 12 98_566
C2C C2E C2B 123(10) 11 98_566
C2C C2E C2B 69(10) 11 100_656
C2C C2E C2B 89(10) 11 75
C2C C2E C2B 89(10) 12 75
C2C C2E C2B 58(8) . 100_656
C2C C2E C2C 165(10) 12 11
C2C C2E C2C 97(8) 12 .
C2C C2E C2C 97(8) 11 .
C2C C2E C2D 142(10) 11 103_665
C2C C2E C2D 47(10) 12 103_665
C2C C2E C2D 57(10) 12 42
C2C C2E C2D 120(10) 11 42
C2C C2E C2D 57(10) 11 65
C2C C2E C2D 142(10) 12 104_665
C2C C2E C2D 120(10) 12 65
C2C C2E C2D 47(10) 11 104_665
C2D C2E C2B 54(9) 65 100_656
C2D C2E C2B 54(9) 42 98_566
C2D C2E C2B 23(10) 103_665 98_566
C2D C2E C2B 84(10) 42 100_656
C2D C2E C2B 33(10) 65 75
C2D C2E C2B 84(10) 65 98_566
C2D C2E C2B 23(10) 104_665 100_656
C2D C2E C2B 76(10) 103_665 100_656
C2D C2E C2B 76(10) 104_665 98_566
C2D C2E C2B 33(10) 42 75
C2D C2E C2C 112(10) 42 .
C2D C2E C2C 112(10) 65 .
C2D C2E C2C 74(10) 104_665 .
C2D C2E C2C 74(10) 103_665 .
C2D C2E C2D 96(10) 104_665 103_665
C2D C2E C2D 92(10) 65 103_665
C2D C2E C2D 41(10) 42 103_665
C2D C2E C2D 41(10) 65 104_665
C2D C2E C2D 92(10) 42 104_665
C2D C2E C2D 64(10) 42 65
C2E C2E C2B 76(3) 11 100_656
C2E C2E C2B 46(10) 12 100_656
C2E C2E C2B 106(10) 11 75
C2E C2E C2B 106(10) 12 75
C2E C2E C2B 46(10) 11 98_566
C2E C2E C2B 76(3) 12 98_566
C2E C2E C2C 127(7) 12 12
C2E C2E C2C 127(7) 11 11
C2E C2E C2C 30.0(3) 12 .
C2E C2E C2C 67(8) 11 12
C2E C2E C2C 67(8) 12 11
C2E C2E C2C 30.0(3) 11 .
C2E C2E C2D 97(9) 11 104_665
C2E C2E C2D 93(10) 12 65
C2E C2E C2D 125(10) 12 42
C2E C2E C2D 97(9) 12 103_665
C2E C2E C2D 125(10) 11 65
C2E C2E C2D 52(7) 11 103_665
C2E C2E C2D 52(7) 12 104_665
C2E C2E C2D 93(10) 11 42
C2E C2E C2E 59.99(5) 12 11

loop_
_geom_bond_atom_site_label_1
_geom_bond_atom_site_label_2
_geom_bond_distance
_geom_bond_site_symmetry_2
Si1 O1 1.580(4) 52_455
Si1 O1 1.580(4) 102_556
Si1 O2 1.540(19) 3
Si1 O3 1.571(7) 176
Si1 Na 3.148(5) 73_445
Si1 Na 5.604(6) 75
Si2 O2 1.567(19) .
Si2 O2 1.567(19) 11
Si2 O2 1.567(19) 12
Si2 O4 1.50(3) .
Si2 Na 5.577(4) 75
Si2 Na 5.577(4) 26_644
Si2 Na 5.577(4) 52_464
Si3 O4 1.57(3) .
Si3 O4 1.57(3) 148
Si3 O4 1.57(3) 3
Si3 O4 1.57(3) 122
O1 Si1 1.580(4) 2_554
O1 Si1 1.580(4) 42_554
O1 Na 2.60(2) 74_544
O2 Si1 1.540(19) 3
O2 Na 4.23(3) 75
O3 Si1 1.572(7) 11
O3 Si1 1.572(7) 130
O3 Na 4.200(18) 25_544
O3 Na 4.200(18) 26_644
Na Si1 3.149(5) 169_556
Na Si1 3.149(5) 35
Na Si1 3.149(5) 131_655
Na Si1 3.149(5) 73
Na Si1 3.149(5) 156_565
Na Si1 3.149(5) 60
Na O1 2.60(2) 124_655
Na O1 2.60(2) 78
Na O1 2.60(2) 174_556
Na O1 2.60(2) 28
Na O1 2.60(2) 56
Na O1 2.60(2) 152_565
Na C2D 3.28(15) 10_655
Na C2D 3.28(15) 106_566
Na C2D 3.28(15) 101_656
C2B C2B 1.4(5) 98_566
C2B C2B 1.4(5) 75
C2B C2B 1.4(5) 100_656
C2B C2D 0.6(2) 101_656
C2B C2D 0.6(2) 75
C2B C2D 1.29(15) .
C2B C2D 0.6(2) 106_566
C2B C2D 1.29(15) 11
C2B C2D 1.29(15) 12
C2B C2E 1.20(13) 75
C2B C2E 1.20(13) 106_566
C2B C2E 1.20(13) 101_656
C2C C2B 1.55(18) 98_566
C2C C2B 1.55(18) 100_656
C2C C2C 1.1(4) 75
C2C C2D 1.8(2) 103_665
C2C C2D 1.0(2) 100_656
C2C C2D 1.0(2) 98_566
C2C C2D 1.8(2) 104_665
C2C C2E 1.00(17) 12
C2C C2E 1.79(19) 103_665
C2C C2E 1.00(17) 11
C2C C2E 1.79(19) 104_665
C2C C2E 1.6(2) .
C2D C2B 0.6(2) 75
C2D C2C 1.0(2) 100_656
C2D C2C 1.0(2) 98_566
C2D C2D 0.9(3) 75
C2D C2D 1.1(4) 42
C2D C2D 1.1(4) 65
C2D C2E 1.32(12) 101_656
C2D C2E 1.32(12) 106_566
C2D C2E 1.61(13) 100_656
C2D C2E 1.04(11) 65
C2D C2E 1.04(11) 42
C2E C2B 1.20(13) 75
C2E C2B 1.60(17) 100_656
C2E C2B 1.60(17) 98_566
C2E C2C 1.00(17) 11
C2E C2C 1.00(17) 12
C2E C2D 1.32(12) 104_665
C2E C2D 1.04(11) 42
C2E C2D 1.04(11) 65
C2E C2D 1.32(12) 103_665
C2E C2E 0.8(2) 12
C2E C2E 0.8(2) 11
